data_7128723
loop_
_publ_author_name
'Shibata, Takanori'
'Sekine, Ayato'
'Akino, Mika'
'Ito, Mamoru'

_publ_section_title
;
 Ni-catalyzed non-activated C-S bond cleavage at ambient temperature for
 the synthesis of sulfur-containing polycyclic compounds.
;
_journal_issue 72
_journal_name_full 'Chemical communications (Cambridge, England)'
_journal_page_first 9048
_journal_page_last 9051
_journal_paper_doi 10.1039/d1cc03226g
_journal_volume 57
_journal_year 2021
_chemical_formula_moiety 'C44 H36 S2'
_chemical_formula_sum 'C44 H36 S2'
_chemical_formula_weight 628.89
_space_group_crystal_system monoclinic
_space_group_IT_number 14
_space_group_name_Hall '-P 2yn'
_space_group_name_H-M_alt 'P 1 21/n 1'
_atom_sites_solution_hydrogens geom
_atom_sites_solution_primary direct
_atom_sites_solution_secondary difmap
_audit_update_record
;
2021-06-11 deposited with the CCDC.	2021-08-03 downloaded from the CCDC.
;
_cell_angle_alpha 90.0000
_cell_angle_beta 100.882(7)
_cell_angle_gamma 90.0000
_cell_formula_units_Z 4
_cell_length_a 10.9300(2)
_cell_length_b 13.8562(3)
_cell_length_c 26.0310(5)
_cell_measurement_reflns_used 38237
_cell_measurement_temperature 173
_cell_measurement_theta_max 68.21
_cell_measurement_theta_min 3.19
_cell_volume 3871.46(16)
_computing_cell_refinement 'RAPID AUTO'
_computing_data_collection 'RAPID AUTO (Rigaku, ????)'
_computing_data_reduction 'RAPID AUTO'
_computing_molecular_graphics 'CrystalStructure 4.2.4'
_computing_publication_material 'CrystalStructure 4.2.4 (Rigaku, 2016)'
_computing_structure_refinement 'SHELXL Version 2014/6 (Sheldrick, 2008)'
_computing_structure_solution 'SHELXT Version 2014/4 (Sheldrick, 2014)'
_diffrn_ambient_temperature 173
_diffrn_detector_area_resol_mean 10.000
_diffrn_measured_fraction_theta_full 0.997
_diffrn_measured_fraction_theta_max 0.996
_diffrn_measurement_device_type 'Rigaku R-AXIS RAPID'
_diffrn_measurement_method \w
_diffrn_radiation_type 'Cu K\a'
_diffrn_radiation_wavelength 1.54187
_diffrn_reflns_av_R_equivalents 0.0707
_diffrn_reflns_Laue_measured_fraction_full 0.997
_diffrn_reflns_Laue_measured_fraction_max 0.996
_diffrn_reflns_limit_h_max 13
_diffrn_reflns_limit_h_min -12
_diffrn_reflns_limit_k_max 16
_diffrn_reflns_limit_k_min -16
_diffrn_reflns_limit_l_max 31
_diffrn_reflns_limit_l_min -31
_diffrn_reflns_number 43235
_diffrn_reflns_point_group_measured_fraction_full 0.997
_diffrn_reflns_point_group_measured_fraction_max 0.996
_diffrn_reflns_theta_full 67.687
_diffrn_reflns_theta_max 68.211
_diffrn_reflns_theta_min 3.458
_diffrn_standards_number 0
_exptl_absorpt_coefficient_mu 1.438
_exptl_absorpt_correction_T_max 0.866
_exptl_absorpt_correction_T_min 0.555
_exptl_absorpt_correction_type multi-scan
_exptl_absorpt_process_details 'ABSCOR (Rigaku, 1995)'
_exptl_crystal_colour unknown
_exptl_crystal_density_diffrn 1.079
_exptl_crystal_density_method 'not measured'
_exptl_crystal_description platelet
_exptl_crystal_F_000 1328.00
_exptl_crystal_size_max 0.800
_exptl_crystal_size_mid 0.400
_exptl_crystal_size_min 0.100
_refine_diff_density_max 1.96
_refine_diff_density_min -0.37
_refine_ls_extinction_coef 0.0015(3)
_refine_ls_extinction_method SHELXL
_refine_ls_goodness_of_fit_ref 1.123
_refine_ls_hydrogen_treatment constr
_refine_ls_number_parameters 416
_refine_ls_number_reflns 7055
_refine_ls_number_restraints 0
_refine_ls_R_factor_all 0.1098
_refine_ls_R_factor_gt 0.0941
_refine_ls_shift/su_max 0.000
_refine_ls_structure_factor_coef Fsqd
_refine_ls_weighting_details 'w = 1/[\s^2^(Fo^2^)+(0.1778P)^2^+5.5221P] where P=(Fo^2^+2Fc^2^)/3'
_refine_ls_weighting_scheme calc
_refine_ls_wR_factor_gt 0.2896
_refine_ls_wR_factor_ref 0.3046
_reflns_Friedel_coverage 0.000
_reflns_number_gt 5630
_reflns_number_total 7055
_reflns_threshold_expression F^2^>2.0\s(F^2^)
_cod_data_source_file d1cc03226g2.cif
_cod_data_source_block 20210409_Shibata_Lab
_cod_depositor_comments 'Adding full bibliography for 7128722--7128724.cif.'
_cod_database_code 7128723
_shelxl_version_number 2014/6

loop_
_space_group_symop_id
_space_group_symop_operation_xyz
1 +X,+Y,+Z
2 1/2-X,1/2+Y,1/2-Z
3 -X,-Y,-Z
4 -1/2+X,-1/2-Y,-1/2+Z

loop_
_atom_site_label
_atom_site_type_symbol
_atom_site_fract_x
_atom_site_fract_y
_atom_site_fract_z
_atom_site_U_iso_or_equiv
_atom_site_adp_type
_atom_site_occupancy
_atom_site_site_symmetry_order
_atom_site_calc_flag
_atom_site_refinement_flags_posn
_atom_site_refinement_flags_adp
_atom_site_refinement_flags_occupancy
_atom_site_disorder_assembly
_atom_site_disorder_group
S1 S 0.08681(9) 0.52111(8) 0.34117(4) 0.0401(3) Uani 1 1 d . . . . .
S2 S -0.04012(11) 0.64041(8) 0.22586(5) 0.0543(4) Uani 1 1 d . . . . .
C3 C 0.3323(4) 0.4954(3) 0.30553(15) 0.0341(8) Uani 1 1 d . . . . .
C4 C 0.2190(3) 0.4640(3) 0.26715(14) 0.0315(8) Uani 1 1 d . . . . .
C5 C 0.2375(3) 0.4167(3) 0.21837(15) 0.0333(8) Uani 1 1 d . . . . .
C6 C 0.4214(3) 0.5501(3) 0.29076(15) 0.0338(8) Uani 1 1 d . . . . .
C7 C 0.1053(4) 0.4743(3) 0.27952(15) 0.0336(8) Uani 1 1 d . . . . .
C8 C 0.5322(3) 0.5854(3) 0.32871(15) 0.0351(9) Uani 1 1 d . . . . .
C9 C 0.3334(4) 0.4678(3) 0.36080(15) 0.0364(9) Uani 1 1 d . . . . .
C10 C -0.0505(4) 0.3516(3) 0.23995(16) 0.0392(9) Uani 1 1 d . . . . .
H10 H 0.0009 0.3034 0.2590 0.047 Uiso 1 1 calc R U . . .
C11 C 0.2266(4) 0.4831(3) 0.38132(16) 0.0376(9) Uani 1 1 d . . . . .
C12 C 0.4066(3) 0.5903(3) 0.23688(15) 0.0357(9) Uani 1 1 d . . . . .
C13 C -0.0920(4) 0.5191(3) 0.21807(17) 0.0386(9) Uani 1 1 d . . . . .
C14 C -0.0149(3) 0.4485(3) 0.24551(15) 0.0347(8) Uani 1 1 d . . . . .
C15 C 0.1656(4) 0.4386(3) 0.16959(16) 0.0422(10) Uani 1 1 d . . . . .
H15 H 0.1038 0.4875 0.1670 0.051 Uiso 1 1 calc R U . . .
C16 C 0.3294(4) 0.3469(3) 0.22018(16) 0.0397(9) Uani 1 1 d . . . . .
H16 H 0.3818 0.3321 0.2527 0.048 Uiso 1 1 calc R U . . .
C17 C 0.4383(4) 0.4295(3) 0.39405(16) 0.0429(10) Uani 1 1 d . . . . .
H17 H 0.5103 0.4134 0.3803 0.051 Uiso 1 1 calc R U . . .
C18 C 0.5185(4) 0.6538(3) 0.36551(16) 0.0428(10) Uani 1 1 d . . . . .
H18 H 0.4379 0.6783 0.3666 0.051 Uiso 1 1 calc R U . . .
C19 C -0.1599(4) 0.3255(3) 0.20687(17) 0.0438(10) Uani 1 1 d . . . . .
H19 H -0.1827 0.2595 0.2025 0.053 Uiso 1 1 calc R U . . .
C20 C 0.3097(4) 0.6528(3) 0.21891(17) 0.0430(10) Uani 1 1 d . . . . .
H20 H 0.2514 0.6672 0.2406 0.052 Uiso 1 1 calc R U . . .
C21 C -0.1322(4) 0.7009(3) 0.17216(18) 0.0443(10) Uani 1 1 d . . . . .
C22 C 0.2275(4) 0.4703(3) 0.43472(16) 0.0467(11) Uani 1 1 d . . . . .
H22 H 0.1549 0.4839 0.4485 0.056 Uiso 1 1 calc R U . . .
C23 C 0.2723(5) 0.3187(3) 0.12723(17) 0.0491(11) Uani 1 1 d . . . . .
C24 C -0.2706(5) 0.8071(3) 0.08938(18) 0.0508(11) Uani 1 1 d . . . . .
C25 C 0.4379(5) 0.4152(4) 0.44633(18) 0.0528(12) Uani 1 1 d . . . . .
H25 H 0.5097 0.3894 0.4683 0.063 Uiso 1 1 calc R U . . .
C26 C 0.3459(4) 0.2984(3) 0.17529(17) 0.0466(10) Uani 1 1 d . . . . .
H26 H 0.4089 0.2505 0.1776 0.056 Uiso 1 1 calc R U . . .
C27 C 0.2956(4) 0.6951(3) 0.16992(17) 0.0480(11) Uani 1 1 d . . . . .
H27 H 0.2275 0.7373 0.1585 0.058 Uiso 1 1 calc R U . . .
C28 C 0.6206(4) 0.6879(4) 0.40128(17) 0.0496(11) Uani 1 1 d . . . . .
H28 H 0.6086 0.7342 0.4267 0.060 Uiso 1 1 calc R U . . .
C29 C -0.2031(4) 0.4921(3) 0.18559(18) 0.0460(10) Uani 1 1 d . . . . .
H29 H -0.2563 0.5400 0.1671 0.055 Uiso 1 1 calc R U . . .
C30 C 0.1825(4) 0.3910(4) 0.12532(16) 0.0488(11) Uani 1 1 d . . . . .
H30 H 0.1321 0.4075 0.0926 0.059 Uiso 1 1 calc R U . . .
C31 C -0.2358(4) 0.3961(4) 0.18024(18) 0.0497(11) Uani 1 1 d . . . . .
H31 H -0.3116 0.3782 0.1579 0.060 Uiso 1 1 calc R U . . .
C32 C 0.3339(5) 0.4379(4) 0.46731(18) 0.0546(12) Uani 1 1 d . . . . .
H32 H 0.3360 0.4313 0.5038 0.066 Uiso 1 1 calc R U . . .
C33 C 0.7391(4) 0.6548(4) 0.40000(18) 0.0510(12) Uani 1 1 d . . . . .
C34 C 0.6516(4) 0.5526(4) 0.32743(19) 0.0506(11) Uani 1 1 d . . . . .
H34 H 0.6644 0.5064 0.3020 0.061 Uiso 1 1 calc R U . . .
C35 C -0.1775(5) 0.7439(4) 0.0818(2) 0.0626(14) Uani 1 1 d . . . . .
H35 H -0.1607 0.7362 0.0476 0.075 Uiso 1 1 calc R U . . .
C36 C 0.7524(4) 0.5874(4) 0.3633(2) 0.0582(13) Uani 1 1 d . . . . .
H36 H 0.8333 0.5634 0.3622 0.070 Uiso 1 1 calc R U . . .
C37 C 0.3786(5) 0.6767(4) 0.13780(19) 0.0560(12) Uani 1 1 d . . . . .
C38 C -0.2220(5) 0.7637(4) 0.18093(19) 0.0604(14) Uani 1 1 d . . . . .
H38 H -0.2375 0.7721 0.2154 0.072 Uiso 1 1 calc R U . . .
C39 C -0.1087(5) 0.6921(4) 0.1220(2) 0.0617(14) Uani 1 1 d . . . . .
H39 H -0.0448 0.6501 0.1154 0.074 Uiso 1 1 calc R U . . .
C40 C -0.2915(5) 0.8157(4) 0.1395(2) 0.0637(14) Uani 1 1 d . . . . .
H40 H -0.3548 0.8583 0.1462 0.076 Uiso 1 1 calc R U . . .
C41 C 0.4900(5) 0.5715(4) 0.2046(2) 0.0641(16) Uani 1 1 d . . . . .
H41 H 0.5586 0.5297 0.2161 0.077 Uiso 1 1 calc R U . . .
C42 C -0.3413(6) 0.8661(5) 0.0455(2) 0.0729(16) Uani 1 1 d . . . . .
H42A H -0.3135 0.8498 0.0130 0.087 Uiso 1 1 calc R U . . .
H42B H -0.4306 0.8525 0.0417 0.087 Uiso 1 1 calc R U . . .
H42C H -0.3263 0.9348 0.0532 0.087 Uiso 1 1 calc R U . . .
C43 C 0.8503(5) 0.6920(6) 0.4384(2) 0.0800(19) Uani 1 1 d . . . . .
H43A H 0.8226 0.7397 0.4615 0.096 Uiso 1 1 calc R U . . .
H43B H 0.8913 0.6382 0.4593 0.096 Uiso 1 1 calc R U . . .
H43C H 0.9092 0.7223 0.4192 0.096 Uiso 1 1 calc R U . . .
C44 C 0.2868(6) 0.2631(5) 0.0789(2) 0.0740(17) Uani 1 1 d . . . . .
H44A H 0.2272 0.2873 0.0488 0.089 Uiso 1 1 calc R U . . .
H44B H 0.3718 0.2713 0.0726 0.089 Uiso 1 1 calc R U . . .
H44C H 0.2709 0.1944 0.0840 0.089 Uiso 1 1 calc R U . . .
C45 C 0.4748(5) 0.6131(6) 0.1552(2) 0.081(2) Uani 1 1 d . . . . .
H45 H 0.5316 0.5974 0.1329 0.097 Uiso 1 1 calc R U . . .
C46 C 0.3654(7) 0.7246(6) 0.0846(2) 0.086(2) Uani 1 1 d . . . . .
H46A H 0.4329 0.7028 0.0674 0.103 Uiso 1 1 calc R U . . .
H46B H 0.2850 0.7071 0.0631 0.103 Uiso 1 1 calc R U . . .
H46C H 0.3700 0.7948 0.0890 0.103 Uiso 1 1 calc R U . . .

loop_
_atom_site_aniso_label
_atom_site_aniso_U_11
_atom_site_aniso_U_22
_atom_site_aniso_U_33
_atom_site_aniso_U_23
_atom_site_aniso_U_13
_atom_site_aniso_U_12
S1 0.0374(6) 0.0491(6) 0.0336(5) -0.0047(4) 0.0061(4) 0.0025(4)
S2 0.0543(7) 0.0392(6) 0.0582(7) -0.0019(5) -0.0183(5) 0.0027(5)
C3 0.0320(19) 0.036(2) 0.0323(19) 0.0002(16) 0.0013(15) 0.0036(15)
C4 0.0292(18) 0.0321(19) 0.0311(18) 0.0019(15) 0.0002(14) -0.0005(14)
C5 0.0309(18) 0.034(2) 0.0337(19) 0.0009(16) 0.0044(15) -0.0021(15)
C6 0.0310(19) 0.035(2) 0.0340(19) 0.0001(16) 0.0023(15) 0.0030(15)
C7 0.033(2) 0.037(2) 0.0303(19) 0.0008(15) 0.0030(15) 0.0005(15)
C8 0.0279(19) 0.040(2) 0.035(2) 0.0060(16) 0.0019(15) -0.0013(15)
C9 0.041(2) 0.033(2) 0.033(2) 0.0004(16) 0.0009(16) -0.0040(16)
C10 0.038(2) 0.043(2) 0.038(2) -0.0021(17) 0.0079(17) -0.0018(17)
C11 0.041(2) 0.038(2) 0.033(2) -0.0007(16) 0.0028(16) -0.0051(17)
C12 0.0312(19) 0.038(2) 0.036(2) 0.0032(16) 0.0012(15) -0.0024(16)
C13 0.031(2) 0.040(2) 0.043(2) -0.0060(18) 0.0042(17) 0.0025(16)
C14 0.0305(19) 0.041(2) 0.0334(19) -0.0037(16) 0.0075(15) 0.0006(16)
C15 0.037(2) 0.051(3) 0.037(2) 0.0002(18) 0.0031(17) 0.0054(18)
C16 0.043(2) 0.039(2) 0.037(2) 0.0030(17) 0.0062(17) 0.0044(17)
C17 0.041(2) 0.045(2) 0.038(2) 0.0056(18) -0.0041(17) -0.0036(18)
C18 0.039(2) 0.049(3) 0.040(2) -0.0014(19) 0.0056(17) -0.0004(18)
C19 0.044(2) 0.045(2) 0.043(2) -0.0080(19) 0.0070(18) -0.0109(19)
C20 0.043(2) 0.040(2) 0.044(2) 0.0012(18) 0.0041(18) 0.0068(18)
C21 0.044(2) 0.037(2) 0.047(2) -0.0030(18) -0.0036(19) 0.0029(18)
C22 0.051(3) 0.054(3) 0.034(2) -0.0010(19) 0.0052(18) -0.010(2)
C23 0.063(3) 0.047(3) 0.038(2) -0.0032(19) 0.014(2) 0.003(2)
C24 0.060(3) 0.046(3) 0.041(2) 0.002(2) -0.003(2) -0.007(2)
C25 0.054(3) 0.054(3) 0.043(2) 0.012(2) -0.008(2) -0.007(2)
C26 0.053(3) 0.045(2) 0.042(2) 0.0035(19) 0.0117(19) 0.013(2)
C27 0.052(3) 0.041(2) 0.046(2) 0.0054(19) -0.005(2) 0.0061(19)
C28 0.051(3) 0.056(3) 0.039(2) -0.003(2) 0.0000(19) -0.008(2)
C29 0.034(2) 0.052(3) 0.048(2) -0.004(2) -0.0017(18) 0.0030(18)
C30 0.051(3) 0.062(3) 0.030(2) 0.001(2) 0.0004(18) 0.007(2)
C31 0.034(2) 0.063(3) 0.049(3) -0.010(2) 0.0013(18) -0.010(2)
C32 0.066(3) 0.060(3) 0.034(2) 0.006(2) 0.001(2) -0.013(2)
C33 0.041(2) 0.065(3) 0.042(2) 0.011(2) -0.0034(19) -0.014(2)
C34 0.036(2) 0.061(3) 0.051(3) -0.006(2) -0.0005(19) 0.006(2)
C35 0.068(3) 0.074(4) 0.046(3) -0.005(2) 0.012(2) 0.000(3)
C36 0.030(2) 0.084(4) 0.057(3) 0.001(3) -0.0007(19) 0.006(2)
C37 0.056(3) 0.061(3) 0.047(3) 0.020(2) 0.001(2) 0.002(2)
C38 0.073(3) 0.067(3) 0.041(2) 0.003(2) 0.013(2) 0.029(3)
C39 0.057(3) 0.072(4) 0.056(3) -0.007(3) 0.010(2) 0.017(3)
C40 0.072(3) 0.067(3) 0.051(3) 0.010(2) 0.010(2) 0.032(3)
C41 0.050(3) 0.093(4) 0.052(3) 0.032(3) 0.019(2) 0.030(3)
C42 0.083(4) 0.073(4) 0.053(3) 0.016(3) -0.010(3) 0.001(3)
C43 0.055(3) 0.116(5) 0.058(3) 0.003(3) -0.015(3) -0.026(3)
C44 0.104(5) 0.081(4) 0.039(3) -0.009(3) 0.018(3) 0.018(3)
C45 0.063(3) 0.132(6) 0.055(3) 0.039(3) 0.027(3) 0.038(4)
C46 0.094(5) 0.108(5) 0.056(3) 0.038(3) 0.012(3) 0.022(4)

loop_
_atom_type_symbol
_atom_type_description
_atom_type_scat_dispersion_real
_atom_type_scat_dispersion_imag
_atom_type_scat_source
C C 0.0181 0.0091
;
International Tables for Crystallography
(Vol. C, Tables 4.2.6.8 and 6.1.1.4)
;
H H 0.0000 0.0000
;
International Tables for Crystallography
(Vol. C, Table 6.1.1.4)
;
S S 0.3331 0.5567
;
International Tables for Crystallography
(Vol. C, Tables 4.2.6.8 and 6.1.1.4)
;

loop_
_geom_angle_atom_site_label_1
_geom_angle_atom_site_label_2
_geom_angle_atom_site_label_3
_geom_angle
_geom_angle_site_symmetry_1
_geom_angle_site_symmetry_3
_geom_angle_publ_flag
C11 S1 C7 101.12(19) . . ?
C21 S2 C13 103.7(2) . . ?
C6 C3 C9 123.2(4) . . ?
C6 C3 C4 121.6(3) . . ?
C9 C3 C4 115.1(3) . . ?
C7 C4 C5 122.3(3) . . ?
C7 C4 C3 119.5(3) . . ?
C5 C4 C3 118.1(3) . . ?
C16 C5 C15 117.5(4) . . ?
C16 C5 C4 119.7(3) . . ?
C15 C5 C4 122.7(4) . . ?
C3 C6 C12 121.6(3) . . ?
C3 C6 C8 122.4(4) . . ?
C12 C6 C8 115.5(3) . . ?
C4 C7 C14 125.8(3) . . ?
C4 C7 S1 121.4(3) . . ?
C14 C7 S1 112.8(3) . . ?
C18 C8 C34 117.9(4) . . ?
C18 C8 C6 120.3(4) . . ?
C34 C8 C6 121.7(4) . . ?
C11 C9 C17 118.0(4) . . ?
C11 C9 C3 118.6(4) . . ?
C17 C9 C3 123.4(4) . . ?
C19 C10 C14 120.4(4) . . ?
C19 C10 H10 119.8 . . ?
C14 C10 H10 119.8 . . ?
C9 C11 C22 120.9(4) . . ?
C9 C11 S1 121.0(3) . . ?
C22 C11 S1 118.1(3) . . ?
C41 C12 C20 117.8(4) . . ?
C41 C12 C6 122.6(4) . . ?
C20 C12 C6 119.6(4) . . ?
C14 C13 C29 119.6(4) . . ?
C14 C13 S2 117.2(3) . . ?
C29 C13 S2 123.2(3) . . ?
C13 C14 C10 119.4(4) . . ?
C13 C14 C7 121.2(4) . . ?
C10 C14 C7 119.4(4) . . ?
C30 C15 C5 121.2(4) . . ?
C30 C15 H15 119.4 . . ?
C5 C15 H15 119.4 . . ?
C5 C16 C26 121.1(4) . . ?
C5 C16 H16 119.5 . . ?
C26 C16 H16 119.5 . . ?
C25 C17 C9 120.6(4) . . ?
C25 C17 H17 119.7 . . ?
C9 C17 H17 119.7 . . ?
C8 C18 C28 121.4(4) . . ?
C8 C18 H18 119.3 . . ?
C28 C18 H18 119.3 . . ?
C31 C19 C10 119.6(4) . . ?
C31 C19 H19 120.2 . . ?
C10 C19 H19 120.2 . . ?
C12 C20 C27 121.5(4) . . ?
C12 C20 H20 119.3 . . ?
C27 C20 H20 119.3 . . ?
C38 C21 C39 118.8(4) . . ?
C38 C21 S2 119.3(4) . . ?
C39 C21 S2 121.6(4) . . ?
C32 C22 C11 120.0(4) . . ?
C32 C22 H22 120.0 . . ?
C11 C22 H22 120.0 . . ?
C26 C23 C30 117.6(4) . . ?
C26 C23 C44 121.0(5) . . ?
C30 C23 C44 121.4(4) . . ?
C40 C24 C35 116.7(4) . . ?
C40 C24 C42 121.5(5) . . ?
C35 C24 C42 121.7(5) . . ?
C17 C25 C32 120.9(4) . . ?
C17 C25 H25 119.6 . . ?
C32 C25 H25 119.6 . . ?
C23 C26 C16 121.1(4) . . ?
C23 C26 H26 119.4 . . ?
C16 C26 H26 119.4 . . ?
C37 C27 C20 120.9(4) . . ?
C37 C27 H27 119.6 . . ?
C20 C27 H27 119.6 . . ?
C33 C28 C18 120.5(4) . . ?
C33 C28 H28 119.7 . . ?
C18 C28 H28 119.7 . . ?
C31 C29 C13 120.0(4) . . ?
C31 C29 H29 120.0 . . ?
C13 C29 H29 120.0 . . ?
C15 C30 C23 121.4(4) . . ?
C15 C30 H30 119.3 . . ?
C23 C30 H30 119.3 . . ?
C29 C31 C19 120.9(4) . . ?
C29 C31 H31 119.6 . . ?
C19 C31 H31 119.6 . . ?
C22 C32 C25 119.4(4) . . ?
C22 C32 H32 120.3 . . ?
C25 C32 H32 120.3 . . ?
C36 C33 C28 118.0(4) . . ?
C36 C33 C43 121.2(5) . . ?
C28 C33 C43 120.8(5) . . ?
C8 C34 C36 120.0(5) . . ?
C8 C34 H34 120.0 . . ?
C36 C34 H34 120.0 . . ?
C39 C35 C24 122.3(5) . . ?
C39 C35 H35 118.8 . . ?
C24 C35 H35 118.8 . . ?
C33 C36 C34 122.2(4) . . ?
C33 C36 H36 118.9 . . ?
C34 C36 H36 118.9 . . ?
C27 C37 C45 118.0(4) . . ?
C27 C37 C46 121.1(5) . . ?
C45 C37 C46 120.8(5) . . ?
C21 C38 C40 120.2(5) . . ?
C21 C38 H38 119.9 . . ?
C40 C38 H38 119.9 . . ?
C35 C39 C21 120.1(5) . . ?
C35 C39 H39 119.9 . . ?
C21 C39 H39 119.9 . . ?
C24 C40 C38 121.7(5) . . ?
C24 C40 H40 119.1 . . ?
C38 C40 H40 119.1 . . ?
C12 C41 C45 120.6(4) . . ?
C12 C41 H41 119.7 . . ?
C45 C41 H41 119.7 . . ?
C24 C42 H42A 109.5 . . ?
C24 C42 H42B 109.5 . . ?
H42A C42 H42B 109.5 . . ?
C24 C42 H42C 109.5 . . ?
H42A C42 H42C 109.5 . . ?
H42B C42 H42C 109.5 . . ?
C33 C43 H43A 109.5 . . ?
C33 C43 H43B 109.5 . . ?
H43A C43 H43B 109.5 . . ?
C33 C43 H43C 109.5 . . ?
H43A C43 H43C 109.5 . . ?
H43B C43 H43C 109.5 . . ?
C23 C44 H44A 109.5 . . ?
C23 C44 H44B 109.5 . . ?
H44A C44 H44B 109.5 . . ?
C23 C44 H44C 109.5 . . ?
H44A C44 H44C 109.5 . . ?
H44B C44 H44C 109.5 . . ?
C37 C45 C41 121.2(5) . . ?
C37 C45 H45 119.4 . . ?
C41 C45 H45 119.4 . . ?
C37 C46 H46A 109.5 . . ?
C37 C46 H46B 109.5 . . ?
H46A C46 H46B 109.5 . . ?
C37 C46 H46C 109.5 . . ?
H46A C46 H46C 109.5 . . ?
H46B C46 H46C 109.5 . . ?

loop_
_geom_bond_atom_site_label_1
_geom_bond_atom_site_label_2
_geom_bond_distance
_geom_bond_site_symmetry_2
_geom_bond_publ_flag
S1 C11 1.761(4) . ?
S1 C7 1.777(4) . ?
S2 C21 1.771(4) . ?
S2 C13 1.773(4) . ?
C3 C6 1.346(6) . ?
C3 C9 1.487(5) . ?
C3 C4 1.502(5) . ?
C4 C7 1.348(5) . ?
C4 C5 1.477(5) . ?
C5 C16 1.388(6) . ?
C5 C15 1.395(5) . ?
C6 C12 1.489(5) . ?
C6 C8 1.493(5) . ?
C7 C14 1.483(5) . ?
C8 C18 1.376(6) . ?
C8 C34 1.389(6) . ?
C9 C11 1.389(6) . ?
C9 C17 1.404(6) . ?
C10 C19 1.384(6) . ?
C10 C14 1.397(6) . ?
C10 H10 0.9500 . ?
C11 C22 1.399(6) . ?
C12 C41 1.377(6) . ?
C12 C20 1.380(6) . ?
C13 C14 1.396(6) . ?
C13 C29 1.394(6) . ?
C15 C30 1.370(6) . ?
C15 H15 0.9500 . ?
C16 C26 1.389(6) . ?
C16 H16 0.9500 . ?
C17 C25 1.376(6) . ?
C17 H17 0.9500 . ?
C18 C28 1.394(6) . ?
C18 H18 0.9500 . ?
C19 C31 1.381(7) . ?
C19 H19 0.9500 . ?
C20 C27 1.385(6) . ?
C20 H20 0.9500 . ?
C21 C38 1.363(7) . ?
C21 C39 1.382(7) . ?
C22 C32 1.379(7) . ?
C22 H22 0.9500 . ?
C23 C26 1.383(6) . ?
C23 C30 1.397(7) . ?
C23 C44 1.509(6) . ?
C24 C40 1.371(7) . ?
C24 C35 1.384(7) . ?
C24 C42 1.496(7) . ?
C25 C32 1.386(7) . ?
C25 H25 0.9500 . ?
C26 H26 0.9500 . ?
C27 C37 1.368(7) . ?
C27 H27 0.9500 . ?
C28 C33 1.380(7) . ?
C28 H28 0.9500 . ?
C29 C31 1.379(7) . ?
C29 H29 0.9500 . ?
C30 H30 0.9500 . ?
C31 H31 0.9500 . ?
C32 H32 0.9500 . ?
C33 C36 1.364(7) . ?
C33 C43 1.511(6) . ?
C34 C36 1.389(7) . ?
C34 H34 0.9500 . ?
C35 C39 1.371(7) . ?
C35 H35 0.9500 . ?
C36 H36 0.9500 . ?
C37 C45 1.382(7) . ?
C37 C46 1.518(7) . ?
C38 C40 1.397(7) . ?
C38 H38 0.9500 . ?
C39 H39 0.9500 . ?
C40 H40 0.9500 . ?
C41 C45 1.390(7) . ?
C41 H41 0.9500 . ?
C42 H42A 0.9800 . ?
C42 H42B 0.9800 . ?
C42 H42C 0.9800 . ?
C43 H43A 0.9800 . ?
C43 H43B 0.9800 . ?
C43 H43C 0.9800 . ?
C44 H44A 0.9800 . ?
C44 H44B 0.9800 . ?
C44 H44C 0.9800 . ?
C45 H45 0.9500 . ?
C46 H46A 0.9800 . ?
C46 H46B 0.9800 . ?
C46 H46C 0.9800 . ?

loop_
_geom_torsion_atom_site_label_1
_geom_torsion_atom_site_label_2
_geom_torsion_atom_site_label_3
_geom_torsion_atom_site_label_4
_geom_torsion
_geom_torsion_site_symmetry_1
_geom_torsion_site_symmetry_2
_geom_torsion_site_symmetry_3
_geom_torsion_site_symmetry_4
_geom_torsion_publ_flag
C6 C3 C4 C7 -132.3(4) . . . . ?
C9 C3 C4 C7 43.4(5) . . . . ?
C6 C3 C4 C5 51.7(5) . . . . ?
C9 C3 C4 C5 -132.6(4) . . . . ?
C7 C4 C5 C16 -132.3(4) . . . . ?
C3 C4 C5 C16 43.6(5) . . . . ?
C7 C4 C5 C15 47.4(6) . . . . ?
C3 C4 C5 C15 -136.7(4) . . . . ?
C9 C3 C6 C12 -169.4(4) . . . . ?
C4 C3 C6 C12 6.0(6) . . . . ?
C9 C3 C6 C8 2.1(6) . . . . ?
C4 C3 C6 C8 177.5(3) . . . . ?
C5 C4 C7 C14 -5.4(6) . . . . ?
C3 C4 C7 C14 178.8(4) . . . . ?
C5 C4 C7 S1 174.0(3) . . . . ?
C3 C4 C7 S1 -1.8(5) . . . . ?
C11 S1 C7 C4 -30.0(4) . . . . ?
C11 S1 C7 C14 149.5(3) . . . . ?
C3 C6 C8 C18 -69.0(5) . . . . ?
C12 C6 C8 C18 102.9(4) . . . . ?
C3 C6 C8 C34 112.5(5) . . . . ?
C12 C6 C8 C34 -75.5(5) . . . . ?
C6 C3 C9 C11 129.5(4) . . . . ?
C4 C3 C9 C11 -46.1(5) . . . . ?
C6 C3 C9 C17 -48.5(6) . . . . ?
C4 C3 C9 C17 135.9(4) . . . . ?
C17 C9 C11 C22 6.4(6) . . . . ?
C3 C9 C11 C22 -171.6(4) . . . . ?
C17 C9 C11 S1 -174.6(3) . . . . ?
C3 C9 C11 S1 7.4(5) . . . . ?
C7 S1 C11 C9 26.9(4) . . . . ?
C7 S1 C11 C22 -154.1(3) . . . . ?
C3 C6 C12 C41 -122.3(5) . . . . ?
C8 C6 C12 C41 65.7(6) . . . . ?
C3 C6 C12 C20 61.1(5) . . . . ?
C8 C6 C12 C20 -110.9(4) . . . . ?
C21 S2 C13 C14 162.7(3) . . . . ?
C21 S2 C13 C29 -16.2(4) . . . . ?
C29 C13 C14 C10 0.0(6) . . . . ?
S2 C13 C14 C10 -178.8(3) . . . . ?
C29 C13 C14 C7 178.6(4) . . . . ?
S2 C13 C14 C7 -0.2(5) . . . . ?
C19 C10 C14 C13 1.1(6) . . . . ?
C19 C10 C14 C7 -177.5(4) . . . . ?
C4 C7 C14 C13 -101.9(5) . . . . ?
S1 C7 C14 C13 78.7(4) . . . . ?
C4 C7 C14 C10 76.7(5) . . . . ?
S1 C7 C14 C10 -102.7(4) . . . . ?
C16 C5 C15 C30 2.0(6) . . . . ?
C4 C5 C15 C30 -177.8(4) . . . . ?
C15 C5 C16 C26 -2.3(6) . . . . ?
C4 C5 C16 C26 177.5(4) . . . . ?
C11 C9 C17 C25 -5.1(6) . . . . ?
C3 C9 C17 C25 172.9(4) . . . . ?
C34 C8 C18 C28 -1.4(6) . . . . ?
C6 C8 C18 C28 -179.9(4) . . . . ?
C14 C10 C19 C31 -1.6(6) . . . . ?
C41 C12 C20 C27 0.5(7) . . . . ?
C6 C12 C20 C27 177.2(4) . . . . ?
C13 S2 C21 C38 109.6(4) . . . . ?
C13 S2 C21 C39 -75.8(5) . . . . ?
C9 C11 C22 C32 -2.9(7) . . . . ?
S1 C11 C22 C32 178.1(4) . . . . ?
C9 C17 C25 C32 0.1(7) . . . . ?
C30 C23 C26 C16 1.3(7) . . . . ?
C44 C23 C26 C16 -177.4(5) . . . . ?
C5 C16 C26 C23 0.7(7) . . . . ?
C12 C20 C27 C37 -0.7(7) . . . . ?
C8 C18 C28 C33 1.2(7) . . . . ?
C14 C13 C29 C31 -0.7(7) . . . . ?
S2 C13 C29 C31 178.1(4) . . . . ?
C5 C15 C30 C23 0.0(7) . . . . ?
C26 C23 C30 C15 -1.6(7) . . . . ?
C44 C23 C30 C15 177.1(5) . . . . ?
C13 C29 C31 C19 0.2(7) . . . . ?
C10 C19 C31 C29 0.9(7) . . . . ?
C11 C22 C32 C25 -2.2(7) . . . . ?
C17 C25 C32 C22 3.6(7) . . . . ?
C18 C28 C33 C36 -0.8(7) . . . . ?
C18 C28 C33 C43 179.5(5) . . . . ?
C18 C8 C34 C36 1.3(7) . . . . ?
C6 C8 C34 C36 179.8(4) . . . . ?
C40 C24 C35 C39 0.0(8) . . . . ?
C42 C24 C35 C39 177.4(5) . . . . ?
C28 C33 C36 C34 0.7(8) . . . . ?
C43 C33 C36 C34 -179.6(5) . . . . ?
C8 C34 C36 C33 -1.0(8) . . . . ?
C20 C27 C37 C45 1.6(8) . . . . ?
C20 C27 C37 C46 -178.5(5) . . . . ?
C39 C21 C38 C40 2.0(8) . . . . ?
S2 C21 C38 C40 176.8(5) . . . . ?
C24 C35 C39 C21 0.9(9) . . . . ?
C38 C21 C39 C35 -1.8(8) . . . . ?
S2 C21 C39 C35 -176.5(4) . . . . ?
C35 C24 C40 C38 0.2(9) . . . . ?
C42 C24 C40 C38 -177.3(6) . . . . ?
C21 C38 C40 C24 -1.2(9) . . . . ?
C20 C12 C41 C45 -1.2(9) . . . . ?
C6 C12 C41 C45 -177.9(6) . . . . ?
C27 C37 C45 C41 -2.4(10) . . . . ?
C46 C37 C45 C41 177.8(7) . . . . ?
C12 C41 C45 C37 2.2(11) . . . . ?
